data_4311736
loop_
_publ_author_name
'Theo M. Smit'
'Atanas K. Tomov'
'Vernon C. Gibson'
'Andrew J. P. White'
'David J. Williams'

_publ_section_title
;
 Dramatic Effect of Heteroatom Backbone Substituents on the Ethylene
 Polymerization Behavior of Bis(imino)pyridine Iron Catalysts
;
_journal_name_full 'Inorganic Chemistry'
_journal_page_first 6511
_journal_page_last 6512
_journal_paper_doi 10.1021/ic0490775
_journal_volume 43
_journal_year 2004
_chemical_formula_sum 'C29 H35 Cl6 Fe N3 O2'
_chemical_formula_weight 726.15
_chemical_name_systematic
; 
 ? 
;
_space_group_IT_number 61
_symmetry_cell_setting orthorhombic
_symmetry_space_group_name_Hall '-P 2ac 2ab'
_symmetry_space_group_name_H-M 'P b c a'
_atom_sites_solution_hydrogens geom
_atom_sites_solution_primary direct
_atom_sites_solution_secondary difmap
_audit_creation_method SHELXL
_cell_angle_alpha 90.00
_cell_angle_beta 90.00
_cell_angle_gamma 90.00
_cell_formula_units_Z 8
_cell_length_a 15.3873(12)
_cell_length_b 17.156(2)
_cell_length_c 25.628(2)
_cell_measurement_reflns_used 24
_cell_measurement_temperature 203(2)
_cell_measurement_theta_max 22.49
_cell_measurement_theta_min 10.66
_cell_volume 6765.4(11)
_computing_cell_refinement 'Siemens XSCANS'
_computing_data_collection 'Siemens XSCANS'
_computing_data_reduction 'Siemens SHELXTL'
_computing_molecular_graphics 'Siemens SHELXTL'
_computing_publication_material 'Siemens SHELXTL'
_computing_structure_refinement 'SHELXL-93 (Sheldrick, 1993)'
_computing_structure_solution 'SHELXS-86 (Sheldrick, 1990)'
_diffrn_ambient_temperature 203(2)
_diffrn_measurement_device 'Siemens P4'
_diffrn_measurement_method '\w scans'
_diffrn_radiation_monochromator graphite
_diffrn_radiation_source 'fine-focus sealed tube'
_diffrn_radiation_type CuK\a
_diffrn_radiation_wavelength 1.54178
_diffrn_reflns_av_R_equivalents 0.0000
_diffrn_reflns_av_sigmaI/netI 0.0830
_diffrn_reflns_limit_h_max 17
_diffrn_reflns_limit_h_min 0
_diffrn_reflns_limit_k_max 19
_diffrn_reflns_limit_k_min 0
_diffrn_reflns_limit_l_max 28
_diffrn_reflns_limit_l_min 0
_diffrn_reflns_number 4908
_diffrn_reflns_theta_max 60.00
_diffrn_reflns_theta_min 3.45
_diffrn_standards_interval_count 97
_diffrn_standards_number 3
_exptl_absorpt_coefficient_mu 8.182
_exptl_absorpt_correction_T_max 0.8104
_exptl_absorpt_correction_T_min 0.4314
_exptl_absorpt_correction_type Ellipsoidal
_exptl_crystal_colour Green
_exptl_crystal_density_diffrn 1.426
_exptl_crystal_description plates
_exptl_crystal_F_000 2992
_exptl_crystal_size_max 0.27
_exptl_crystal_size_mid 0.20
_exptl_crystal_size_min 0.05
_refine_diff_density_max 0.645
_refine_diff_density_min -0.668
_refine_diff_density_rms 0.090
_refine_ls_extinction_coef 0.00003(5)
_refine_ls_extinction_expression Fc^*^=kFc[1+0.001xFc^2^\l^3^/sin(2\q)]^-1/4^
_refine_ls_extinction_method SHELXL
_refine_ls_goodness_of_fit_all 1.051
_refine_ls_goodness_of_fit_obs 1.162
_refine_ls_matrix_type full
_refine_ls_number_parameters 383
_refine_ls_number_reflns 4297
_refine_ls_number_restraints 37
_refine_ls_restrained_S_all 1.118
_refine_ls_restrained_S_obs 1.172
_refine_ls_R_factor_all 0.1403
_refine_ls_R_factor_obs 0.0757
_refine_ls_shift/esd_max -0.021
_refine_ls_shift/esd_mean 0.001
_refine_ls_structure_factor_coef Fsqd
_refine_ls_weighting_details 'w=1/[\s^2^(Fo^2^)+(0.1184P)^2^+0.0000P] where P=(Fo^2^+2Fc^2^)/3'
_refine_ls_weighting_scheme calc
_refine_ls_wR_factor_all 0.2378
_refine_ls_wR_factor_obs 0.1855
_reflns_number_observed 2837
_reflns_number_total 4908
_reflns_observed_criterion >2sigma(I)
_cod_data_source_file ic0490775si20040713_073756_1.cif
_cod_data_source_block Compound_1b
_cod_depositor_comments
;
The following automatic conversions were performed:
'_symmetry_cell_setting' value 'Orthorhombic' changed to 'orthorhombic'
according to '/home/saulius/struct/CIF-dictionaries/cif_core.dic'
dictionary named 'cif_core.dic' version 2.4.1 from 2010-06-29.

Automatic conversion script
Id: cif_fix_enum 1527 2010-12-29 10:47:43Z saulius 

The following automatic conversions were performed:

'_refine_ls_weighting_scheme' value 'calc
w=1/[\s^2^(Fo^2^)+(0.1184P)^2^+0.0000P] where P=(Fo^2^+2Fc^2^)/3' was
changed to 'calc'. New tag '_refine_ls_weighting_details' was
created. The value of the new tag was set to
'w=1/[\s^2^(Fo^2^)+(0.1184P)^2^+0.0000P] where P=(Fo^2^+2Fc^2^)/3'.

Automatic conversion script
Id: cif_fix_values 3143 2015-03-26 13:38:13Z robertas 
;
_cod_original_cell_volume 6765.6(10)
_cod_original_formula_sum 'C29 H35 N3 O2 Cl6 Fe'
_cod_database_code 4311736

loop_
_symmetry_equiv_pos_as_xyz
'x, y, z'
'-x+1/2, -y, z+1/2'
'-x, y+1/2, -z+1/2'
'x+1/2, -y+1/2, -z'
'-x, -y, -z'
'x-1/2, y, -z-1/2'
'x, -y-1/2, z-1/2'
'-x-1/2, y-1/2, z'

loop_
_atom_site_aniso_label
_atom_site_aniso_U_11
_atom_site_aniso_U_22
_atom_site_aniso_U_33
_atom_site_aniso_U_23
_atom_site_aniso_U_13
_atom_site_aniso_U_12
Fe 0.0363(6) 0.0349(6) 0.0352(6) 0.0029(5) 0.0012(5) -0.0042(5)
Cl1 0.0486(11) 0.0557(12) 0.0387(10) 0.0030(9) -0.0052(9) 0.0071(9)
Cl2 0.0419(11) 0.0489(12) 0.077(2) -0.0099(11) 0.0030(11) -0.0128(9)
N1 0.026(3) 0.035(3) 0.025(3) 0.005(3) 0.000(3) 0.001(2)
C2 0.032(4) 0.030(4) 0.031(4) 0.002(3) -0.006(3) 0.000(3)
C3 0.030(4) 0.046(4) 0.029(4) 0.003(4) -0.001(3) 0.002(3)
C4 0.036(4) 0.039(4) 0.037(4) 0.007(4) -0.002(3) -0.003(3)
C5 0.034(4) 0.032(4) 0.038(4) 0.000(3) -0.005(3) 0.001(3)
C6 0.028(4) 0.032(4) 0.030(4) -0.001(3) 0.000(3) 0.003(3)
C7 0.029(4) 0.038(4) 0.031(4) 0.000(3) -0.006(3) 0.005(3)
N7 0.037(3) 0.031(3) 0.034(3) 0.001(3) 0.006(3) 0.003(3)
O7 0.051(3) 0.045(3) 0.035(3) -0.007(3) 0.011(3) 0.007(3)
C8 0.054(5) 0.044(5) 0.044(4) -0.008(4) 0.018(4) 0.003(4)
C9 0.040(4) 0.029(4) 0.031(4) -0.005(3) 0.007(3) 0.006(3)
N9 0.035(3) 0.032(3) 0.031(3) 0.001(3) 0.000(3) 0.004(3)
O9 0.061(4) 0.038(3) 0.054(3) 0.000(3) 0.020(3) 0.001(3)
C10 0.084(7) 0.053(5) 0.062(6) -0.003(5) 0.018(5) 0.031(5)
C11 0.035(4) 0.039(4) 0.035(4) -0.001(3) 0.004(3) -0.005(3)
C12 0.045(4) 0.054(5) 0.044(4) -0.004(4) 0.005(4) -0.001(4)
C13 0.050(5) 0.050(5) 0.061(6) -0.011(4) 0.015(4) -0.006(4)
C14 0.049(5) 0.042(5) 0.065(6) -0.010(4) 0.032(5) -0.002(4)
C15 0.047(5) 0.043(5) 0.055(5) 0.005(4) 0.016(4) 0.008(4)
C16 0.041(4) 0.037(4) 0.042(4) 0.000(4) 0.017(4) -0.002(3)
C17 0.055(6) 0.061(6) 0.065(6) -0.012(5) -0.017(5) -0.004(4)
C18 0.076(7) 0.042(5) 0.115(9) -0.030(6) 0.031(7) -0.007(5)
C19 0.047(5) 0.057(5) 0.046(5) 0.002(4) 0.004(4) 0.015(4)
C20 0.040(4) 0.037(4) 0.032(4) -0.002(3) 0.003(3) 0.004(3)
C21 0.033(4) 0.046(4) 0.043(5) -0.001(4) 0.009(3) 0.000(3)
C22 0.054(5) 0.063(5) 0.039(4) -0.007(4) 0.002(4) 0.012(4)
C23 0.053(5) 0.089(7) 0.036(5) 0.000(5) 0.016(4) 0.008(5)
C24 0.048(5) 0.072(6) 0.051(5) 0.007(5) 0.019(4) 0.010(5)
C25 0.037(5) 0.052(5) 0.048(5) 0.002(4) 0.001(4) 0.002(4)
C26 0.052(5) 0.065(6) 0.049(5) -0.011(5) 0.003(4) -0.009(5)
C27 0.071(7) 0.146(12) 0.045(6) -0.001(7) 0.020(5) 0.011(8)
C28 0.037(5) 0.081(7) 0.058(6) -0.005(5) 0.005(4) -0.004(4)
C30 0.165(16) 0.094(10) 0.146(15) 0.004(11) 0.031(14) 0.010(11)
Cl3 0.324(9) 0.131(4) 0.115(4) 0.009(3) 0.026(5) 0.028(5)
Cl4 0.186(5) 0.133(4) 0.138(4) -0.021(3) -0.043(4) -0.008(3)
C40 0.197(22) 0.170(21) 0.186(22) 0.006(18) -0.034(18) -0.054(18)
Cl5 0.177(8) 0.152(7) 0.095(4) -0.005(5) -0.015(5) -0.034(6)
Cl6 0.167(8) 0.139(6) 0.184(8) 0.041(6) 0.023(7) 0.006(6)

loop_
_atom_site_label
_atom_site_type_symbol
_atom_site_fract_x
_atom_site_fract_y
_atom_site_fract_z
_atom_site_U_iso_or_equiv
_atom_site_thermal_displace_type
_atom_site_occupancy
_atom_site_calc_flag
_atom_site_refinement_flags
_atom_site_disorder_group
Fe Fe 0.31288(8) 0.87211(7) 0.56092(5) 0.0354(3) Uani 1 d . .
Cl1 Cl 0.40959(13) 0.84503(12) 0.62698(8) 0.0477(5) Uani 1 d . .
Cl2 Cl 0.19156(13) 0.80264(12) 0.54657(10) 0.0560(6) Uani 1 d . .
N1 N 0.3563(4) 0.9642(3) 0.5139(2) 0.0288(13) Uani 1 d . .
C2 C 0.4038(5) 0.9510(4) 0.4712(3) 0.031(2) Uani 1 d . .
C3 C 0.4349(5) 1.0115(4) 0.4404(3) 0.035(2) Uani 1 d . .
H3A H 0.4679(5) 1.0015(4) 0.4102(3) 0.042 Uiso 1 calc R .
C4 C 0.4158(5) 1.0863(5) 0.4553(3) 0.037(2) Uani 1 d . .
H4A H 0.4360(5) 1.1285(5) 0.4353(3) 0.045 Uiso 1 calc R .
C5 C 0.3667(5) 1.1003(4) 0.4999(3) 0.035(2) Uani 1 d . .
H5A H 0.3534(5) 1.1514(4) 0.5105(3) 0.042 Uiso 1 calc R .
C6 C 0.3385(4) 1.0376(4) 0.5279(3) 0.030(2) Uani 1 d . .
C7 C 0.4153(4) 0.8671(4) 0.4577(3) 0.032(2) Uani 1 d . .
N7 N 0.3848(4) 0.8154(3) 0.4883(2) 0.0341(14) Uani 1 d . .
O7 O 0.4563(3) 0.8601(3) 0.4118(2) 0.0438(13) Uani 1 d . .
C8 C 0.4981(6) 0.7885(5) 0.3955(3) 0.047(2) Uani 1 d . .
H8A H 0.5237(6) 0.7957(5) 0.3612(3) 0.071 Uiso 1 calc R .
H8B H 0.4553(6) 0.7470(5) 0.3940(3) 0.071 Uiso 1 calc R .
H8C H 0.5432(6) 0.7748(5) 0.4203(3) 0.071 Uiso 1 calc R .
C9 C 0.2859(5) 1.0451(4) 0.5778(3) 0.034(2) Uani 1 d . .
N9 N 0.2627(4) 0.9833(3) 0.6008(2) 0.0328(14) Uani 1 d . .
O9 O 0.2752(4) 1.1194(3) 0.5888(2) 0.0508(15) Uani 1 d . .
C10 C 0.2039(7) 1.1457(6) 0.6209(4) 0.066(3) Uani 1 d . .
H10A H 0.2068(7) 1.2019(6) 0.6246(4) 0.099 Uiso 1 calc R .
H10B H 0.2077(7) 1.1215(6) 0.6550(4) 0.099 Uiso 1 calc R .
H10C H 0.1493(7) 1.1314(6) 0.6045(4) 0.099 Uiso 1 calc R .
C11 C 0.3758(5) 0.7344(4) 0.4748(3) 0.036(2) Uani 1 d . .
C12 C 0.3132(5) 0.7139(5) 0.4379(3) 0.048(2) Uani 1 d . .
C13 C 0.3044(6) 0.6347(5) 0.4266(4) 0.054(2) Uani 1 d . .
H13A H 0.2636(6) 0.6198(5) 0.4012(4) 0.064 Uiso 1 calc R .
C14 C 0.3527(6) 0.5772(5) 0.4508(4) 0.052(2) Uani 1 d . .
C15 C 0.4131(6) 0.6001(5) 0.4878(4) 0.048(2) Uani 1 d . .
H15A H 0.4460(6) 0.5618(5) 0.5051(4) 0.058 Uiso 1 calc R .
C16 C 0.4268(5) 0.6788(4) 0.5001(3) 0.040(2) Uani 1 d . .
C17 C 0.2580(6) 0.7721(6) 0.4104(4) 0.060(2) Uani 1 d . .
H17A H 0.2146(6) 0.7452(6) 0.3896(4) 0.090 Uiso 1 d R .
H17B H 0.2940(6) 0.8039(6) 0.3878(4) 0.090 Uiso 1 d R .
H17C H 0.2292(6) 0.8051(6) 0.4358(4) 0.090 Uiso 1 d R .
C18 C 0.3399(7) 0.4924(5) 0.4368(5) 0.078(3) Uani 1 d . .
H18A H 0.3852(7) 0.4762(5) 0.4128(5) 0.117 Uiso 1 d R .
H18B H 0.2836(7) 0.4857(5) 0.4204(5) 0.117 Uiso 1 d R .
H18C H 0.3428(7) 0.4609(5) 0.4682(5) 0.117 Uiso 1 d R .
C19 C 0.4956(5) 0.7008(5) 0.5392(3) 0.050(2) Uani 1 d . .
H19A H 0.5126(5) 0.6549(5) 0.5589(3) 0.075 Uiso 1 d R .
H19B H 0.4727(5) 0.7398(5) 0.5629(3) 0.075 Uiso 1 d R .
H19C H 0.5458(5) 0.7216(5) 0.5211(3) 0.075 Uiso 1 d R .
C20 C 0.2273(5) 0.9846(4) 0.6529(3) 0.036(2) Uani 1 d . .
C21 C 0.2799(5) 1.0044(5) 0.6946(3) 0.041(2) Uani 1 d . .
C22 C 0.2449(6) 1.0036(5) 0.7447(3) 0.052(2) Uani 1 d . .
H22A H 0.2801(6) 1.0187(5) 0.7729(3) 0.063 Uiso 1 calc R .
C23 C 0.1597(6) 0.9811(6) 0.7544(4) 0.059(2) Uani 1 d . .
C24 C 0.1089(6) 0.9635(6) 0.7114(4) 0.057(2) Uani 1 d . .
H24A H 0.0503(6) 0.9504(6) 0.7169(4) 0.068 Uiso 1 calc R .
C25 C 0.1395(5) 0.9642(5) 0.6606(3) 0.046(2) Uani 1 d . .
C26 C 0.3744(6) 1.0288(6) 0.6869(4) 0.055(2) Uani 1 d . .
H26A H 0.3764(6) 1.0787(6) 0.6691(4) 0.083 Uiso 1 d R .
H26B H 0.4043(6) 0.9899(6) 0.6661(4) 0.083 Uiso 1 d R .
H26C H 0.4027(6) 1.0334(6) 0.7206(4) 0.083 Uiso 1 d R .
C27 C 0.1237(7) 0.9819(9) 0.8093(4) 0.087(4) Uani 1 d . .
H27A H 0.0755(7) 0.9456(9) 0.8117(4) 0.131 Uiso 1 d R .
H27B H 0.1035(7) 1.0340(9) 0.8177(4) 0.131 Uiso 1 d R .
H27C H 0.1688(7) 0.9667(9) 0.8336(4) 0.131 Uiso 1 d R .
C28 C 0.0792(6) 0.9483(6) 0.6160(4) 0.058(2) Uani 1 d . .
H28A H 0.0232(6) 0.9317(6) 0.6294(4) 0.087 Uiso 1 d R .
H28B H 0.1034(6) 0.9076(6) 0.5942(4) 0.087 Uiso 1 d R .
H28C H 0.0718(6) 0.9954(6) 0.5955(4) 0.087 Uiso 1 d R .
C30 C 0.3156(13) 0.6939(9) 0.2555(8) 0.135(6) Uani 1 d . .
H30A H 0.2558(13) 0.6753(9) 0.2603(8) 0.162 Uiso 1 calc R .
H30B H 0.3335(13) 0.6801(9) 0.2199(8) 0.162 Uiso 1 calc R .
Cl3 Cl 0.3164(5) 0.7939(3) 0.2614(2) 0.190(3) Uani 1 d . .
Cl4 Cl 0.3788(4) 0.6480(3) 0.2969(2) 0.152(2) Uani 1 d . .
C40 C 0.5050(30) 0.8065(25) 0.2129(17) 0.184(15) Uani 0.60 d PU 1
H40A H 0.4674(30) 0.8368(25) 0.2361(17) 0.221 Uiso 0.60 calc PR 1
H40B H 0.4681(30) 0.7752(25) 0.1898(17) 0.221 Uiso 0.60 calc PR 1
Cl5 Cl 0.5741(7) 0.8722(6) 0.1741(3) 0.141(3) Uani 0.60 d PU 1
Cl6 Cl 0.5717(7) 0.7471(6) 0.2487(4) 0.163(3) Uani 0.60 d PU 1
C40' C 0.5641(30) 0.7869(25) 0.1909(17) 0.113(13) Uiso 0.40 d P 2
H40C H 0.5975(30) 0.7835(25) 0.1584(17) 0.136 Uiso 0.40 calc PR 2
H40D H 0.5184(30) 0.7473(25) 0.1887(17) 0.136 Uiso 0.40 calc PR 2
Cl5' Cl 0.5126(12) 0.8760(11) 0.1901(7) 0.163(5) Uiso 0.40 d PU 2
Cl6' Cl 0.6414(20) 0.7548(18) 0.2466(12) 0.285(10) Uiso 0.40 d PU 2

loop_
_atom_type_symbol
_atom_type_description
_atom_type_scat_dispersion_real
_atom_type_scat_dispersion_imag
_atom_type_scat_source
C C 0.0181 0.0091 'International Tables Vol C Tables 4.2.6.8 and 6.1.1.4'
H H 0.0000 0.0000 'International Tables Vol C Tables 4.2.6.8 and 6.1.1.4'
N N 0.0311 0.0180 'International Tables Vol C Tables 4.2.6.8 and 6.1.1.4'
O O 0.0492 0.0322 'International Tables Vol C Tables 4.2.6.8 and 6.1.1.4'
Cl Cl 0.3639 0.7018 'International Tables Vol C Tables 4.2.6.8 and 6.1.1.4'
Fe Fe -1.1336 3.1974 'International Tables Vol C Tables 4.2.6.8 and 6.1.1.4'

loop_
_geom_angle_atom_site_label_1
_geom_angle_atom_site_label_2
_geom_angle_atom_site_label_3
_geom_angle
_geom_angle_site_symmetry_1
_geom_angle_site_symmetry_3
_geom_angle_publ_flag
N1 Fe Cl2 124.8(2) . . ?
N1 Fe N9 74.8(2) . . ?
Cl2 Fe N9 103.5(2) . . ?
N1 Fe Cl1 111.6(2) . . ?
Cl2 Fe Cl1 123.43(10) . . ?
N9 Fe Cl1 93.3(2) . . ?
N1 Fe N7 73.1(2) . . ?
Cl2 Fe N7 92.4(2) . . ?
N9 Fe N7 147.7(2) . . ?
Cl1 Fe N7 101.1(2) . . ?
C2 N1 C6 119.4(6) . . ?
C2 N1 Fe 121.2(5) . . ?
C6 N1 Fe 119.4(4) . . ?
N1 C2 C3 121.9(7) . . ?
N1 C2 C7 114.9(6) . . ?
C3 C2 C7 123.2(7) . . ?
C4 C3 C2 117.8(7) . . ?
C3 C4 C5 120.4(7) . . ?
C6 C5 C4 118.0(7) . . ?
N1 C6 C5 122.5(6) . . ?
N1 C6 C9 114.4(6) . . ?
C5 C6 C9 123.1(6) . . ?
N7 C7 O7 130.6(7) . . ?
N7 C7 C2 119.0(6) . . ?
O7 C7 C2 110.4(6) . . ?
C7 N7 C11 124.1(6) . . ?
C7 N7 Fe 111.7(5) . . ?
C11 N7 Fe 122.6(5) . . ?
C7 O7 C8 122.6(6) . . ?
N9 C9 O9 132.5(7) . . ?
N9 C9 C6 118.2(6) . . ?
O9 C9 C6 109.3(6) . . ?
C9 N9 C20 121.7(6) . . ?
C9 N9 Fe 113.2(5) . . ?
C20 N9 Fe 123.5(5) . . ?
C9 O9 C10 121.4(7) . . ?
C16 C11 C12 122.1(7) . . ?
C16 C11 N7 119.6(7) . . ?
C12 C11 N7 118.3(7) . . ?
C13 C12 C11 117.0(8) . . ?
C13 C12 C17 119.9(8) . . ?
C11 C12 C17 123.1(8) . . ?
C14 C13 C12 123.3(9) . . ?
C13 C14 C15 117.7(8) . . ?
C13 C14 C18 120.7(10) . . ?
C15 C14 C18 121.6(9) . . ?
C14 C15 C16 121.9(8) . . ?
C11 C16 C15 118.0(8) . . ?
C11 C16 C19 122.3(7) . . ?
C15 C16 C19 119.7(8) . . ?
C21 C20 C25 120.9(7) . . ?
C21 C20 N9 119.9(7) . . ?
C25 C20 N9 119.2(7) . . ?
C20 C21 C22 118.9(8) . . ?
C20 C21 C26 121.6(7) . . ?
C22 C21 C26 119.4(8) . . ?
C23 C22 C21 122.3(9) . . ?
C24 C23 C22 116.7(8) . . ?
C24 C23 C27 122.4(9) . . ?
C22 C23 C27 120.8(9) . . ?
C25 C24 C23 123.7(9) . . ?
C24 C25 C20 117.4(8) . . ?
C24 C25 C28 120.4(8) . . ?
C20 C25 C28 122.2(8) . . ?
Cl4 C30 Cl3 114.6(12) . . ?
Cl6 C40 Cl5 107.9(24) . . ?
Cl5' C40' Cl6' 122.9(26) . . ?

loop_
_geom_bond_atom_site_label_1
_geom_bond_atom_site_label_2
_geom_bond_distance
_geom_bond_site_symmetry_2
_geom_bond_publ_flag
Fe N1 2.096(6) . ?
Fe Cl2 2.245(2) . ?
Fe N9 2.297(6) . ?
Fe Cl1 2.301(2) . ?
Fe N7 2.373(6) . ?
N1 C2 1.334(9) . ?
N1 C6 1.339(9) . ?
C2 C3 1.391(10) . ?
C2 C7 1.490(10) . ?
C3 C4 1.371(11) . ?
C4 C5 1.391(11) . ?
C5 C6 1.362(10) . ?
C6 C9 1.519(10) . ?
C7 N7 1.275(9) . ?
C7 O7 1.340(9) . ?
N7 C11 1.438(10) . ?
O7 C8 1.448(9) . ?
C9 N9 1.264(9) . ?
C9 O9 1.316(9) . ?
N9 C20 1.443(9) . ?
O9 C10 1.442(10) . ?
C11 C16 1.395(11) . ?
C11 C12 1.395(11) . ?
C12 C13 1.395(12) . ?
C12 C17 1.489(13) . ?
C13 C14 1.384(13) . ?
C14 C15 1.385(13) . ?
C14 C18 1.511(12) . ?
C15 C16 1.404(12) . ?
C16 C19 1.505(12) . ?
C20 C21 1.384(11) . ?
C20 C25 1.409(11) . ?
C21 C22 1.391(11) . ?
C21 C26 1.527(11) . ?
C22 C23 1.389(13) . ?
C23 C24 1.386(14) . ?
C23 C27 1.511(12) . ?
C24 C25 1.384(12) . ?
C25 C28 1.497(12) . ?
C30 Cl4 1.64(2) . ?
C30 Cl3 1.72(2) . ?
C40 Cl6 1.71(4) . ?
C40 Cl5 1.84(4) . ?
C40' Cl5' 1.72(5) . ?
C40' Cl6' 1.94(5) . ?
